data_1557786
loop_
_publ_author_name
'Gao, Yu-Qi'
'Li, Ruoxin'
'Wang, Weiwei'
'Lee, Shoei-Sheng'
'Gao, Jin-Ming'

_publ_section_title
;
 Microbial Transformations of two Beyerane-type Diterpenes by
 Cunninghamella echinulata.
;
_journal_name_full 'Journal of agricultural and food chemistry'
_journal_paper_doi 10.1021/acs.jafc.0c00592
_journal_year 2020
_chemical_formula_moiety 'C20 H32 O4, C H4 O'
_chemical_formula_sum 'C21 H36 O5'
_chemical_formula_weight 368.50
_space_group_crystal_system orthorhombic
_space_group_IT_number 19
_space_group_name_Hall 'P 2ac 2ab'
_space_group_name_H-M_alt 'P 21 21 21'
_atom_sites_solution_hydrogens geom
_atom_sites_solution_primary dual
_audit_creation_date 2018-10-08
_audit_creation_method
;
Olex2 1.2
(compiled 2016.11.30 svn.r3356 for OlexSys, GUI svn.r5269)
;
_cell_angle_alpha 90
_cell_angle_beta 90
_cell_angle_gamma 90
_cell_formula_units_Z 4
_cell_length_a 6.7541(8)
_cell_length_b 13.6991(17)
_cell_length_c 21.781(3)
_cell_measurement_reflns_used 4643
_cell_measurement_temperature 296(2)
_cell_measurement_theta_max 25.04
_cell_measurement_theta_min 2.39
_cell_volume 2015.3(4)
_computing_cell_refinement 'SAINT v7.56A (Bruker, 2009)'
_computing_data_reduction 'SAINT v7.56A (Bruker, 2009)'
_computing_molecular_graphics 'Olex2 (Dolomanov et al., 2009)'
_computing_publication_material 'Olex2 (Dolomanov et al., 2009)'
_computing_structure_refinement 'ShelXL (Sheldrick, 2015)'
_computing_structure_solution 'ShelXT (Sheldrick, 2015)'
_diffrn_ambient_temperature 296.15
_diffrn_measured_fraction_theta_full 0.996
_diffrn_measured_fraction_theta_max 0.995
_diffrn_measurement_device_type 'Bruker APEX-II CCD'
_diffrn_measurement_method '\f and \w scans'
_diffrn_radiation_monochromator graphite
_diffrn_radiation_type MoK\a
_diffrn_radiation_wavelength 0.71073
_diffrn_reflns_av_R_equivalents 0.0194
_diffrn_reflns_av_unetI/netI 0.0231
_diffrn_reflns_Laue_measured_fraction_full 0.996
_diffrn_reflns_Laue_measured_fraction_max 0.995
_diffrn_reflns_limit_h_max 8
_diffrn_reflns_limit_h_min -8
_diffrn_reflns_limit_k_max 16
_diffrn_reflns_limit_k_min -11
_diffrn_reflns_limit_l_max 25
_diffrn_reflns_limit_l_min -26
_diffrn_reflns_number 10615
_diffrn_reflns_point_group_measured_fraction_full 0.996
_diffrn_reflns_point_group_measured_fraction_max 0.992
_diffrn_reflns_theta_full 25.242
_diffrn_reflns_theta_max 25.727
_diffrn_reflns_theta_min 1.756
_diffrn_standards_number 0
_exptl_absorpt_coefficient_mu 0.085
_exptl_absorpt_correction_T_max 0.9767
_exptl_absorpt_correction_T_min 0.9702
_exptl_absorpt_correction_type multi-scan
_exptl_absorpt_process_details sadabs
_exptl_crystal_colour colorless
_exptl_crystal_density_diffrn 1.215
_exptl_crystal_density_method 'not measured'
_exptl_crystal_description Block
_exptl_crystal_F_000 808
_exptl_crystal_size_max 0.36
_exptl_crystal_size_mid 0.32
_exptl_crystal_size_min 0.28
_refine_diff_density_max 0.339
_refine_diff_density_min -0.269
_refine_diff_density_rms 0.043
_refine_ls_abs_structure_details
;
 Flack x determined using 1295 quotients [(I+)-(I-)]/[(I+)+(I-)]
 (Parsons, Flack and Wagner, Acta Cryst. B69 (2013) 249-259).
;
_refine_ls_abs_structure_Flack -0.4(4)
_refine_ls_extinction_method none
_refine_ls_goodness_of_fit_ref 1.065
_refine_ls_hydrogen_treatment constr
_refine_ls_matrix_type full
_refine_ls_number_parameters 243
_refine_ls_number_reflns 3824
_refine_ls_number_restraints 0
_refine_ls_restrained_S_all 1.065
_refine_ls_R_factor_all 0.0471
_refine_ls_R_factor_gt 0.0418
_refine_ls_shift/su_max 0.000
_refine_ls_shift/su_mean 0.000
_refine_ls_structure_factor_coef Fsqd
_refine_ls_weighting_details 'w=1/[\s^2^(Fo^2^)+(0.0775P)^2^+0.1805P] where P=(Fo^2^+2Fc^2^)/3'
_refine_ls_weighting_scheme calc
_refine_ls_wR_factor_gt 0.1184
_refine_ls_wR_factor_ref 0.1238
_reflns_Friedel_coverage 0.723
_reflns_Friedel_fraction_full 0.995
_reflns_Friedel_fraction_max 0.989
_reflns_number_gt 3411
_reflns_number_total 3824
_reflns_threshold_expression 'I > 2\s(I)'
_cod_data_source_file jf0c00592_si_003.cif
_cod_data_source_block xb4269_0m
_cod_database_code 1557786
_shelx_space_group_comment
;
The symmetry employed for this shelxl refinement is uniquely defined
by the following loop, which should always be used as a source of
symmetry information in preference to the above space-group names.
They are only intended as comments.
;
_shelx_estimated_absorpt_t_max 0.977
_shelx_estimated_absorpt_t_min 0.970
_olex2_refinement_description
;
1. Fixed Uiso
 At 1.2 times of:
  All C(H) groups, All C(H,H) groups
 At 1.5 times of:
  All C(H,H,H) groups, All O(H) groups
2.a Ternary CH refined with riding coordinates:
 C9(H9), C5(H5), C12(H12), C15(H15)
2.b Secondary CH2 refined with riding coordinates:
 C11(H11A,H11B), C6(H6A,H6B), C7(H7A,H7B), C16(H16A,H16B), C1(H1A,H1B),
 C14(H14A,H14B), C2(H2A,H2B), C3(H3A,H3B)
2.c Idealised Me refined as rotating group:
 C19(H19A,H19B,H19C), C20(H20A,H20B,H20C), C18(H18A,H18B,H18C), C00Q(H00A,H00B,
 H00C)
2.d Idealised tetrahedral OH refined as rotating group:
 O23(H23), O24(H24), O003(H003), O22(H22)
;
_shelx_shelxl_version_number 2016/6
_olex2_submission_special_instructions 'No special instructions were received'

loop_
_space_group_symop_operation_xyz
'x, y, z'
'-x+1/2, -y, z+1/2'
'-x, y+1/2, -z+1/2'
'x+1/2, -y+1/2, -z'

loop_
_atom_site_label
_atom_site_type_symbol
_atom_site_fract_x
_atom_site_fract_y
_atom_site_fract_z
_atom_site_U_iso_or_equiv
_atom_site_adp_type
_atom_site_occupancy
_atom_site_site_symmetry_order
_atom_site_calc_flag
_atom_site_refinement_flags_posn
_atom_site_refinement_flags_adp
_atom_site_refinement_flags_occupancy
_atom_site_disorder_assembly
_atom_site_disorder_group
O23 O 0.1967(3) 0.51463(17) 0.51108(9) 0.0528(5) Uani 1 1 d . . . . .
H23 H 0.171328 0.573032 0.508579 0.079 Uiso 1 1 calc GR . . . .
O24 O 0.8116(3) 0.48898(16) 0.54346(10) 0.0560(5) Uani 1 1 d . . . . .
H24 H 0.932720 0.492760 0.542495 0.084 Uiso 1 1 calc GR . . . .
O003 O 0.7453(4) 0.65441(18) 0.95493(10) 0.0674(7) Uani 1 1 d . . . . .
H003 H 0.733307 0.607657 0.978140 0.101 Uiso 1 1 calc GR . . . .
O22 O 0.5223(4) 0.6793(2) 0.85548(10) 0.0694(7) Uani 1 1 d . . . . .
H22 H 0.593588 0.664762 0.884561 0.104 Uiso 1 1 calc GR . . . .
O21 O 0.3378(4) 0.5639(2) 0.89485(11) 0.0805(8) Uani 1 1 d . . . . .
C9 C 0.3403(3) 0.57566(17) 0.63998(10) 0.0333(5) Uani 1 1 d . . . . .
H9 H 0.208404 0.597297 0.627089 0.040 Uiso 1 1 calc R . . . .
C5 C 0.2802(4) 0.65751(18) 0.74097(11) 0.0377(5) Uani 1 1 d . . . . .
H5 H 0.166403 0.682764 0.718015 0.045 Uiso 1 1 calc R . . . .
C11 C 0.3820(4) 0.48325(18) 0.60258(11) 0.0388(5) Uani 1 1 d . . . . .
H11A H 0.505895 0.454922 0.616371 0.047 Uiso 1 1 calc R . . . .
H11B H 0.277879 0.436080 0.610335 0.047 Uiso 1 1 calc R . . . .
C10 C 0.3232(4) 0.55674(17) 0.71083(11) 0.0343(5) Uani 1 1 d . . . . .
C12 C 0.3946(4) 0.5022(2) 0.53345(11) 0.0381(5) Uani 1 1 d . . . . .
H12 H 0.452402 0.444594 0.513688 0.046 Uiso 1 1 calc R . . . .
C8 C 0.4840(4) 0.65789(17) 0.61915(11) 0.0368(5) Uani 1 1 d . . . . .
C17 C 0.3612(5) 0.6259(2) 0.85691(12) 0.0492(7) Uani 1 1 d . . . . .
C6 C 0.4465(5) 0.73002(18) 0.72688(12) 0.0476(7) Uani 1 1 d . . . . .
H6A H 0.422876 0.790677 0.748653 0.057 Uiso 1 1 calc R . . . .
H6B H 0.572077 0.703580 0.740715 0.057 Uiso 1 1 calc R . . . .
C15 C 0.7286(4) 0.5851(2) 0.54751(12) 0.0447(6) Uani 1 1 d . . . . .
H15 H 0.817304 0.630421 0.526125 0.054 Uiso 1 1 calc R . . . .
C13 C 0.5224(4) 0.59163(19) 0.51741(11) 0.0399(6) Uani 1 1 d . . . . .
C19 C 0.5075(4) 0.50877(19) 0.73822(12) 0.0439(6) Uani 1 1 d . . . . .
H19A H 0.539990 0.451312 0.715083 0.066 Uiso 1 1 calc GR . . . .
H19B H 0.482037 0.491092 0.780132 0.066 Uiso 1 1 calc GR . . . .
H19C H 0.616354 0.553791 0.736653 0.066 Uiso 1 1 calc GR . . . .
C7 C 0.4553(5) 0.74948(18) 0.65835(12) 0.0494(7) Uani 1 1 d . . . . .
H7A H 0.563495 0.794228 0.650187 0.059 Uiso 1 1 calc R . . . .
H7B H 0.333562 0.781365 0.645902 0.059 Uiso 1 1 calc R . . . .
C16 C 0.7005(4) 0.6222(2) 0.61436(12) 0.0449(6) Uani 1 1 d . . . . .
H16A H 0.724660 0.569854 0.643408 0.054 Uiso 1 1 calc R . . . .
H16B H 0.791469 0.675198 0.623024 0.054 Uiso 1 1 calc R . . . .
C1 C 0.1457(4) 0.4881(2) 0.72081(13) 0.0499(7) Uani 1 1 d . . . . .
H1A H 0.036603 0.510073 0.695392 0.060 Uiso 1 1 calc R . . . .
H1B H 0.182034 0.423059 0.707215 0.060 Uiso 1 1 calc R . . . .
C4 C 0.2063(4) 0.6536(2) 0.80885(12) 0.0456(6) Uani 1 1 d . . . . .
C14 C 0.4383(4) 0.67922(19) 0.55126(11) 0.0428(6) Uani 1 1 d . . . . .
H14A H 0.296772 0.684802 0.544546 0.051 Uiso 1 1 calc R . . . .
H14B H 0.501933 0.739091 0.538003 0.051 Uiso 1 1 calc R . . . .
C2 C 0.0755(5) 0.4824(3) 0.78723(13) 0.0590(8) Uani 1 1 d . . . . .
H2A H -0.042687 0.442300 0.789450 0.071 Uiso 1 1 calc R . . . .
H2B H 0.177107 0.451686 0.812113 0.071 Uiso 1 1 calc R . . . .
C3 C 0.0307(5) 0.5831(3) 0.81253(14) 0.0594(8) Uani 1 1 d . . . . .
H3A H -0.009636 0.576883 0.855089 0.071 Uiso 1 1 calc R . . . .
H3B H -0.079653 0.610680 0.789903 0.071 Uiso 1 1 calc R . . . .
C20 C 0.5352(5) 0.6049(2) 0.44778(12) 0.0557(8) Uani 1 1 d . . . . .
H20A H 0.607076 0.551315 0.430185 0.084 Uiso 1 1 calc GR . . . .
H20B H 0.602493 0.664929 0.438682 0.084 Uiso 1 1 calc GR . . . .
H20C H 0.404135 0.606844 0.430788 0.084 Uiso 1 1 calc GR . . . .
C18 C 0.1318(6) 0.7560(3) 0.82807(15) 0.0704(10) Uani 1 1 d . . . . .
H18A H 0.242250 0.799802 0.831250 0.106 Uiso 1 1 calc GR . . . .
H18B H 0.066223 0.751647 0.867076 0.106 Uiso 1 1 calc GR . . . .
H18C H 0.040693 0.780009 0.797799 0.106 Uiso 1 1 calc GR . . . .
C00Q C 0.7955(18) 0.7352(5) 0.9880(3) 0.179(4) Uani 1 1 d . . . . .
H00A H 0.778910 0.792322 0.962945 0.268 Uiso 1 1 calc GR . . . .
H00B H 0.931092 0.730269 1.000762 0.268 Uiso 1 1 calc GR . . . .
H00C H 0.711687 0.739937 1.023444 0.268 Uiso 1 1 calc GR . . . .

loop_
_atom_site_aniso_label
_atom_site_aniso_U_11
_atom_site_aniso_U_22
_atom_site_aniso_U_33
_atom_site_aniso_U_23
_atom_site_aniso_U_13
_atom_site_aniso_U_12
O23 0.0321(9) 0.0829(14) 0.0435(10) -0.0178(10) 0.0001(8) -0.0045(10)
O24 0.0311(9) 0.0704(13) 0.0665(13) -0.0098(10) 0.0065(9) 0.0019(10)
O003 0.0761(16) 0.0739(15) 0.0522(12) 0.0077(11) -0.0165(11) 0.0052(13)
O22 0.0677(15) 0.0935(17) 0.0468(12) 0.0171(12) -0.0183(10) -0.0137(14)
O21 0.096(2) 0.0990(19) 0.0466(12) 0.0319(12) -0.0174(12) -0.0227(16)
C9 0.0299(11) 0.0380(12) 0.0318(12) -0.0005(9) -0.0031(9) -0.0005(10)
C5 0.0434(14) 0.0395(12) 0.0303(11) 0.0010(9) -0.0028(10) 0.0083(11)
C11 0.0385(13) 0.0380(13) 0.0399(13) -0.0035(10) 0.0031(10) -0.0059(11)
C10 0.0347(13) 0.0363(12) 0.0321(11) 0.0010(9) -0.0022(9) -0.0025(10)
C12 0.0301(12) 0.0480(14) 0.0362(12) -0.0122(10) 0.0040(9) -0.0036(11)
C8 0.0436(14) 0.0353(11) 0.0315(12) 0.0006(10) -0.0034(10) -0.0034(10)
C17 0.0623(18) 0.0566(16) 0.0287(13) 0.0011(11) -0.0031(12) 0.0030(14)
C6 0.071(2) 0.0344(12) 0.0377(13) -0.0036(11) -0.0024(12) -0.0061(13)
C15 0.0340(13) 0.0548(15) 0.0454(14) -0.0027(12) 0.0058(11) -0.0116(12)
C13 0.0383(13) 0.0487(14) 0.0327(12) -0.0034(11) 0.0036(10) -0.0057(11)
C19 0.0484(15) 0.0427(13) 0.0405(13) 0.0060(11) -0.0035(11) 0.0075(12)
C7 0.077(2) 0.0319(12) 0.0390(14) 0.0006(11) 0.0000(13) -0.0053(13)
C16 0.0368(14) 0.0550(15) 0.0428(13) -0.0015(12) -0.0032(11) -0.0110(12)
C1 0.0485(16) 0.0595(17) 0.0417(14) -0.0003(13) 0.0030(11) -0.0180(14)
C4 0.0507(15) 0.0531(15) 0.0330(12) -0.0016(11) 0.0021(11) 0.0095(13)
C14 0.0509(16) 0.0439(13) 0.0337(13) 0.0044(10) -0.0014(11) -0.0001(12)
C2 0.0580(18) 0.074(2) 0.0452(16) 0.0031(14) 0.0082(14) -0.0240(16)
C3 0.0475(16) 0.090(2) 0.0408(15) 0.0020(15) 0.0068(13) 0.0004(17)
C20 0.0600(18) 0.0725(19) 0.0345(14) -0.0037(13) 0.0064(13) -0.0124(15)
C18 0.094(3) 0.069(2) 0.0485(17) -0.0073(15) 0.0102(17) 0.030(2)
C00Q 0.333(13) 0.093(4) 0.111(5) -0.012(3) -0.053(7) -0.003(6)

loop_
_atom_type_symbol
_atom_type_description
_atom_type_scat_dispersion_real
_atom_type_scat_dispersion_imag
_atom_type_scat_source
C C 0.0033 0.0016 'International Tables Vol C Tables 4.2.6.8 and 6.1.1.4'
H H 0.0000 0.0000 'International Tables Vol C Tables 4.2.6.8 and 6.1.1.4'
O O 0.0106 0.0060 'International Tables Vol C Tables 4.2.6.8 and 6.1.1.4'

loop_
_geom_angle_atom_site_label_1
_geom_angle_atom_site_label_2
_geom_angle_atom_site_label_3
_geom_angle
_geom_angle_site_symmetry_1
_geom_angle_site_symmetry_3
_geom_angle_publ_flag
C12 O23 H23 109.5 . . ?
C15 O24 H24 109.5 . . ?
C00Q O003 H003 109.5 . . ?
C17 O22 H22 109.5 . . ?
C11 C9 H9 105.4 . . ?
C11 C9 C10 113.59(19) . . ?
C11 C9 C8 109.20(19) . . ?
C10 C9 H9 105.4 . . ?
C8 C9 H9 105.4 . . ?
C8 C9 C10 116.91(18) . . ?
C10 C5 H5 104.1 . . ?
C10 C5 C4 115.4(2) . . ?
C6 C5 H5 104.1 . . ?
C6 C5 C10 110.7(2) . . ?
C6 C5 C4 116.5(2) . . ?
C4 C5 H5 104.1 . . ?
C9 C11 H11A 108.9 . . ?
C9 C11 H11B 108.9 . . ?
H11A C11 H11B 107.8 . . ?
C12 C11 C9 113.2(2) . . ?
C12 C11 H11A 108.9 . . ?
C12 C11 H11B 108.9 . . ?
C5 C10 C9 106.38(18) . . ?
C19 C10 C9 113.3(2) . . ?
C19 C10 C5 111.6(2) . . ?
C19 C10 C1 108.4(2) . . ?
C1 C10 C9 107.29(19) . . ?
C1 C10 C5 109.7(2) . . ?
O23 C12 C11 107.63(19) . . ?
O23 C12 H12 108.5 . . ?
O23 C12 C13 110.6(2) . . ?
C11 C12 H12 108.5 . . ?
C11 C12 C13 112.9(2) . . ?
C13 C12 H12 108.5 . . ?
C7 C8 C9 110.6(2) . . ?
C7 C8 C16 114.7(2) . . ?
C7 C8 C14 110.8(2) . . ?
C16 C8 C9 112.4(2) . . ?
C14 C8 C9 107.02(19) . . ?
C14 C8 C16 100.7(2) . . ?
O22 C17 C4 114.4(2) . . ?
O21 C17 O22 121.5(3) . . ?
O21 C17 C4 124.0(3) . . ?
C5 C6 H6A 109.7 . . ?
C5 C6 H6B 109.7 . . ?
H6A C6 H6B 108.2 . . ?
C7 C6 C5 109.9(2) . . ?
C7 C6 H6A 109.7 . . ?
C7 C6 H6B 109.7 . . ?
O24 C15 H15 108.3 . . ?
O24 C15 C13 112.3(2) . . ?
O24 C15 C16 113.9(2) . . ?
C13 C15 H15 108.3 . . ?
C13 C15 C16 105.6(2) . . ?
C16 C15 H15 108.3 . . ?
C12 C13 C15 111.4(2) . . ?
C14 C13 C12 108.0(2) . . ?
C14 C13 C15 100.2(2) . . ?
C14 C13 C20 114.1(2) . . ?
C20 C13 C12 110.6(2) . . ?
C20 C13 C15 112.2(2) . . ?
C10 C19 H19A 109.5 . . ?
C10 C19 H19B 109.5 . . ?
C10 C19 H19C 109.5 . . ?
H19A C19 H19B 109.5 . . ?
H19A C19 H19C 109.5 . . ?
H19B C19 H19C 109.5 . . ?
C8 C7 H7A 108.7 . . ?
C8 C7 H7B 108.7 . . ?
C6 C7 C8 114.2(2) . . ?
C6 C7 H7A 108.7 . . ?
C6 C7 H7B 108.7 . . ?
H7A C7 H7B 107.6 . . ?
C8 C16 C15 106.4(2) . . ?
C8 C16 H16A 110.4 . . ?
C8 C16 H16B 110.4 . . ?
C15 C16 H16A 110.4 . . ?
C15 C16 H16B 110.4 . . ?
H16A C16 H16B 108.6 . . ?
C10 C1 H1A 108.7 . . ?
C10 C1 H1B 108.7 . . ?
H1A C1 H1B 107.6 . . ?
C2 C1 C10 114.1(2) . . ?
C2 C1 H1A 108.7 . . ?
C2 C1 H1B 108.7 . . ?
C17 C4 C5 116.0(2) . . ?
C17 C4 C3 109.7(2) . . ?
C17 C4 C18 105.2(2) . . ?
C3 C4 C5 108.6(2) . . ?
C3 C4 C18 107.8(3) . . ?
C18 C4 C5 109.2(2) . . ?
C8 C14 H14A 111.0 . . ?
C8 C14 H14B 111.0 . . ?
C13 C14 C8 104.0(2) . . ?
C13 C14 H14A 111.0 . . ?
C13 C14 H14B 111.0 . . ?
H14A C14 H14B 109.0 . . ?
C1 C2 H2A 109.4 . . ?
C1 C2 H2B 109.4 . . ?
H2A C2 H2B 108.0 . . ?
C3 C2 C1 111.1(3) . . ?
C3 C2 H2A 109.4 . . ?
C3 C2 H2B 109.4 . . ?
C4 C3 H3A 108.8 . . ?
C4 C3 H3B 108.8 . . ?
C2 C3 C4 113.6(3) . . ?
C2 C3 H3A 108.8 . . ?
C2 C3 H3B 108.8 . . ?
H3A C3 H3B 107.7 . . ?
C13 C20 H20A 109.5 . . ?
C13 C20 H20B 109.5 . . ?
C13 C20 H20C 109.5 . . ?
H20A C20 H20B 109.5 . . ?
H20A C20 H20C 109.5 . . ?
H20B C20 H20C 109.5 . . ?
C4 C18 H18A 109.5 . . ?
C4 C18 H18B 109.5 . . ?
C4 C18 H18C 109.5 . . ?
H18A C18 H18B 109.5 . . ?
H18A C18 H18C 109.5 . . ?
H18B C18 H18C 109.5 . . ?
O003 C00Q H00A 109.5 . . ?
O003 C00Q H00B 109.5 . . ?
O003 C00Q H00C 109.5 . . ?
H00A C00Q H00B 109.5 . . ?
H00A C00Q H00C 109.5 . . ?
H00B C00Q H00C 109.5 . . ?

loop_
_geom_bond_atom_site_label_1
_geom_bond_atom_site_label_2
_geom_bond_distance
_geom_bond_site_symmetry_2
_geom_bond_publ_flag
O23 H23 0.8200 . ?
O23 C12 1.433(3) . ?
O24 H24 0.8200 . ?
O24 C15 1.434(4) . ?
O003 H003 0.8200 . ?
O003 C00Q 1.363(6) . ?
O22 H22 0.8200 . ?
O22 C17 1.312(4) . ?
O21 C17 1.196(4) . ?
C9 H9 0.9800 . ?
C9 C11 1.531(3) . ?
C9 C10 1.569(3) . ?
C9 C8 1.555(3) . ?
C5 H5 0.9800 . ?
C5 C10 1.556(3) . ?
C5 C6 1.531(4) . ?
C5 C4 1.561(3) . ?
C11 H11A 0.9700 . ?
C11 H11B 0.9700 . ?
C11 C12 1.530(3) . ?
C10 C19 1.529(3) . ?
C10 C1 1.539(3) . ?
C12 H12 0.9800 . ?
C12 C13 1.539(4) . ?
C8 C7 1.530(3) . ?
C8 C16 1.545(4) . ?
C8 C14 1.539(3) . ?
C17 C4 1.528(4) . ?
C6 H6A 0.9700 . ?
C6 H6B 0.9700 . ?
C6 C7 1.518(4) . ?
C15 H15 0.9800 . ?
C15 C13 1.542(4) . ?
C15 C16 1.554(4) . ?
C13 C14 1.519(4) . ?
C13 C20 1.530(3) . ?
C19 H19A 0.9600 . ?
C19 H19B 0.9600 . ?
C19 H19C 0.9600 . ?
C7 H7A 0.9700 . ?
C7 H7B 0.9700 . ?
C16 H16A 0.9700 . ?
C16 H16B 0.9700 . ?
C1 H1A 0.9700 . ?
C1 H1B 0.9700 . ?
C1 C2 1.524(4) . ?
C4 C3 1.532(5) . ?
C4 C18 1.547(4) . ?
C14 H14A 0.9700 . ?
C14 H14B 0.9700 . ?
C2 H2A 0.9700 . ?
C2 H2B 0.9700 . ?
C2 C3 1.517(5) . ?
C3 H3A 0.9700 . ?
C3 H3B 0.9700 . ?
C20 H20A 0.9600 . ?
C20 H20B 0.9600 . ?
C20 H20C 0.9600 . ?
C18 H18A 0.9600 . ?
C18 H18B 0.9600 . ?
C18 H18C 0.9600 . ?
C00Q H00A 0.9600 . ?
C00Q H00B 0.9600 . ?
C00Q H00C 0.9600 . ?
